data_2015916
loop_
_publ_author_name
'Komissarov, Eugene A.'
'Korlyukov, Alexander A.'
'Kramarova, Eugeniya P.'
'Bylikin, Sergey Yu.'
'Negrebetsky, Vadim V.'
'Baukov, Yuri I.'

_publ_section_title
;
 Chloridobis[(2-oxoazocan-1-yl)methyl]germanium(IV)
 trifluoromethanesulfonate
;
_journal_coeditor_code SK3085
_journal_issue 4
_journal_name_full 'Acta Crystallographica Section C'
_journal_page_first m144
_journal_page_last m146
_journal_paper_doi 10.1107/S0108270107008736
_journal_volume 63
_journal_year 2007
_chemical_formula_iupac '[Ge (C8 H14 N O)2 Cl] (C F3 S1 O3)'
_chemical_formula_moiety 'C16 H28 Cl Ge N2 O2 + , C F3 O3 S -'
_chemical_formula_sum 'C17 H28 Cl F3 Ge N2 O5 S'
_chemical_formula_weight 537.54
_chemical_name_systematic
;
Chlorobis[(2-oxoazocan-1-yl)methyl]germanium(IV) trifluoromethanesulfonate
;
_space_group_IT_number 14
_symmetry_cell_setting monoclinic
_symmetry_space_group_name_Hall '-P 2ybc'
_symmetry_space_group_name_H-M 'P 1 21/c 1'
_atom_sites_solution_hydrogens geom
_atom_sites_solution_primary direct
_atom_sites_solution_secondary difmap
_audit_creation_method SHELXL97
_cell_angle_alpha 90
_cell_angle_beta 108.1310(10)
_cell_angle_gamma 90
_cell_formula_units_Z 4
_cell_length_a 14.3288(5)
_cell_length_b 12.0353(4)
_cell_length_c 13.1364(5)
_cell_measurement_reflns_used 9806
_cell_measurement_temperature 100(2)
_cell_measurement_theta_max 31.36
_cell_measurement_theta_min 2.56
_cell_volume 2152.91(13)
_computing_cell_refinement APEX2
_computing_data_collection 'APEX2 (Bruker, 2005)'
_computing_data_reduction APEX2
_computing_molecular_graphics SHELXTL
_computing_publication_material SHELXTL
_computing_structure_refinement SHELXTL
_computing_structure_solution 'SHELXTL (Sheldrick, 1998)'
_diffrn_ambient_temperature 100(2)
_diffrn_measured_fraction_theta_full 0.999
_diffrn_measured_fraction_theta_max 0.999
_diffrn_measurement_device_type 'Bruker SMART APEXII area-detector'
_diffrn_measurement_method \w
_diffrn_radiation_monochromator graphite
_diffrn_radiation_source 'fine-focus sealed tube'
_diffrn_radiation_type MoK\a
_diffrn_radiation_wavelength 0.71073
_diffrn_reflns_av_R_equivalents 0.0725
_diffrn_reflns_av_sigmaI/netI 0.0498
_diffrn_reflns_limit_h_max 21
_diffrn_reflns_limit_h_min -21
_diffrn_reflns_limit_k_max 17
_diffrn_reflns_limit_k_min -17
_diffrn_reflns_limit_l_max 19
_diffrn_reflns_limit_l_min -19
_diffrn_reflns_number 51328
_diffrn_reflns_theta_full 31.70
_diffrn_reflns_theta_max 31.70
_diffrn_reflns_theta_min 1.50
_exptl_absorpt_coefficient_mu 1.702
_exptl_absorpt_correction_T_max 0.942
_exptl_absorpt_correction_T_min 0.849
_exptl_absorpt_correction_type multi-scan
_exptl_absorpt_process_details '(APEX2; Bruker, 2005)'
_exptl_crystal_colour colourless
_exptl_crystal_density_diffrn 1.655
_exptl_crystal_density_method 'not measured'
_exptl_crystal_description prism
_exptl_crystal_F_000 1104.0
_exptl_crystal_size_max 0.05
_exptl_crystal_size_mid 0.05
_exptl_crystal_size_min 0.04
_refine_diff_density_max 0.499
_refine_diff_density_min -0.487
_refine_ls_extinction_method none
_refine_ls_goodness_of_fit_ref 1.000
_refine_ls_hydrogen_treatment constr
_refine_ls_matrix_type full
_refine_ls_number_parameters 271
_refine_ls_number_reflns 7284
_refine_ls_number_restraints 0
_refine_ls_restrained_S_all 1.000
_refine_ls_R_factor_all 0.0503
_refine_ls_R_factor_gt 0.0293
_refine_ls_shift/su_max 0.001
_refine_ls_shift/su_mean 0.000
_refine_ls_structure_factor_coef Fsqd
_refine_ls_weighting_details 'calc w = 1/[\s^2^(Fo^2^)+(0.0228P)^2^] where P=(Fo^2^+2Fc^2^)/3'
_refine_ls_weighting_scheme calc
_refine_ls_wR_factor_gt 0.0612
_refine_ls_wR_factor_ref 0.0648
_reflns_number_gt 5148
_reflns_number_total 7284
_reflns_threshold_expression I>2\s(I)
_cod_data_source_file sk3085.cif
_cod_data_source_block I
_cod_depositor_comments
;
The following automatic conversions were performed:
'_symmetry_cell_setting' value 'Monoclinic' changed to 'monoclinic'
according to '/home/saulius/struct/CIF-dictionaries/cif_core.dic'
dictionary named 'cif_core.dic' version 2.4.1 from 2010-06-29.

Automatic conversion script
Id: cif_fix_enum 1527 2010-12-29 10:47:43Z saulius 

The following automatic conversions were performed:

'_symmetry_cell_setting' value 'Monoclinic' changed to 'monoclinic'
according to /home/saulius/struct/CIF-dictionaries/cif_core.dic
dictionary named 'cif_core.dic' version 2.4.1 from 2010-06-29.

Automatic conversion script
Id: cif_fix_values 1715 2011-07-08 13:25:40Z adriana 
;
_cod_original_sg_symbol_H-M 'P 21/c'
_cod_database_code 2015916
_cod_database_fobs_code 2015916

loop_
_symmetry_equiv_pos_as_xyz
'x, y, z'
'-x, y+1/2, -z+1/2'
'-x, -y, -z'
'x, -y-1/2, z-1/2'

loop_
_atom_site_type_symbol
_atom_site_label
_atom_site_fract_x
_atom_site_fract_y
_atom_site_fract_z
_atom_site_U_iso_or_equiv
_atom_site_adp_type
_atom_site_calc_flag
_atom_site_refinement_flags
_atom_site_occupancy
Ge Ge1 0.249433(12) 0.407024(14) 0.498536(13) 0.01104(4) Uani d . 1
Cl Cl1 0.24478(3) 0.58500(3) 0.47204(3) 0.01666(8) Uani d . 1
O O1 0.10708(7) 0.40111(9) 0.48880(8) 0.0139(2) Uani d . 1
N N1 0.09815(9) 0.33790(10) 0.32506(10) 0.0117(3) Uani d . 1
C C1 0.20536(11) 0.33234(13) 0.36084(12) 0.0128(3) Uani d . 1
H H1A 0.2320 0.3699 0.3088 0.015 Uiso calc R 1
H H1B 0.2276 0.2540 0.3681 0.015 Uiso calc R 1
C C2 0.05455(11) 0.37077(13) 0.39538(13) 0.0122(3) Uani d . 1
C C3 -0.05485(11) 0.37438(13) 0.37075(13) 0.0159(3) Uani d . 1
H H3A -0.0848 0.4000 0.2961 0.019 Uiso calc R 1
H H3B -0.0715 0.4293 0.4185 0.019 Uiso calc R 1
C C4 -0.09969(12) 0.26150(14) 0.38446(14) 0.0188(3) Uani d . 1
H H4A -0.0589 0.2284 0.4528 0.023 Uiso calc R 1
H H4B -0.1658 0.2749 0.3909 0.023 Uiso calc R 1
C C5 -0.10945(12) 0.17648(14) 0.29540(14) 0.0195(4) Uani d . 1
H H5A -0.1413 0.2131 0.2257 0.023 Uiso calc R 1
H H5B -0.1537 0.1164 0.3036 0.023 Uiso calc R 1
C C6 -0.01309(12) 0.12391(14) 0.29179(14) 0.0189(4) Uani d . 1
H H6A 0.0358 0.1307 0.3638 0.023 Uiso calc R 1
H H6B -0.0247 0.0436 0.2766 0.023 Uiso calc R 1
C C7 0.03156(12) 0.17257(14) 0.21012(13) 0.0177(3) Uani d . 1
H H7A -0.0110 0.1527 0.1373 0.021 Uiso calc R 1
H H7B 0.0965 0.1377 0.2207 0.021 Uiso calc R 1
C C8 0.04459(11) 0.29850(13) 0.21636(12) 0.0152(3) Uani d . 1
H H8A 0.0807 0.3217 0.1668 0.018 Uiso calc R 1
H H8B -0.0209 0.3342 0.1924 0.018 Uiso calc R 1
O O1' 0.39065(7) 0.39322(9) 0.51198(8) 0.0129(2) Uani d . 1
N N1' 0.40082(9) 0.39501(11) 0.68626(10) 0.0126(3) Uani d . 1
C C1' 0.29425(11) 0.38593(13) 0.65301(12) 0.0138(3) Uani d . 1
H H1'A 0.2660 0.4435 0.6886 0.017 Uiso calc R 1
H H1'B 0.2743 0.3119 0.6718 0.017 Uiso calc R 1
C C2' 0.44402(11) 0.39279(12) 0.61022(12) 0.0118(3) Uani d . 1
C C3' 0.45573(12) 0.40059(14) 0.80138(12) 0.0180(3) Uani d . 1
H H3'A 0.4210 0.4512 0.8369 0.022 Uiso calc R 1
H H3'B 0.5216 0.4323 0.8104 0.022 Uiso calc R 1
C C4' 0.46757(13) 0.28794(15) 0.85597(13) 0.0219(4) Uani d . 1
H H4'A 0.4022 0.2621 0.8567 0.026 Uiso calc R 1
H H4'B 0.5091 0.2970 0.9314 0.026 Uiso calc R 1
C C5' 0.51285(12) 0.19844(14) 0.80427(14) 0.0218(4) Uani d . 1
H H5'A 0.4636 0.1761 0.7360 0.026 Uiso calc R 1
H H5'B 0.5265 0.1326 0.8518 0.026 Uiso calc R 1
C C6' 0.60761(12) 0.23022(14) 0.78086(13) 0.0188(3) Uani d . 1
H H6'A 0.6406 0.2897 0.8314 0.023 Uiso calc R 1
H H6'B 0.6518 0.1649 0.7958 0.023 Uiso calc R 1
C C7' 0.59566(12) 0.27015(14) 0.66681(13) 0.0178(3) Uani d . 1
H H7'A 0.5529 0.2163 0.6165 0.021 Uiso calc R 1
H H7'B 0.6610 0.2671 0.6560 0.021 Uiso calc R 1
C C8' 0.55306(11) 0.38740(13) 0.63469(13) 0.0154(3) Uani d . 1
H H8'A 0.5840 0.4397 0.6938 0.018 Uiso calc R 1
H H8'B 0.5703 0.4121 0.5709 0.018 Uiso calc R 1
S S1T 0.26777(3) 0.08849(4) 0.56382(3) 0.01803(9) Uani d . 1
O O1T 0.17860(10) 0.15214(12) 0.53436(11) 0.0379(4) Uani d . 1
O O2T 0.34809(11) 0.14487(14) 0.54412(11) 0.0451(4) Uani d . 1
O O3T 0.29000(9) 0.03138(10) 0.66473(9) 0.0239(3) Uani d . 1
C C1T 0.24150(14) -0.02381(15) 0.46581(15) 0.0253(4) Uani d . 1
F F1T 0.31791(12) -0.09024(12) 0.48221(10) 0.0673(5) Uani d . 1
F F2T 0.16502(11) -0.08255(11) 0.46839(10) 0.0586(4) Uani d . 1
F F3T 0.22100(8) 0.01551(9) 0.36587(8) 0.0302(3) Uani d . 1

loop_
_atom_site_aniso_label
_atom_site_aniso_U_11
_atom_site_aniso_U_22
_atom_site_aniso_U_33
_atom_site_aniso_U_12
_atom_site_aniso_U_13
_atom_site_aniso_U_23
Ge1 0.00931(7) 0.01420(8) 0.00973(8) -0.00009(7) 0.00313(5) -0.00091(7)
Cl1 0.01610(18) 0.01520(19) 0.01912(19) 0.00030(15) 0.00610(15) 0.00118(15)
O1 0.0116(5) 0.0169(6) 0.0139(6) -0.0013(4) 0.0049(4) -0.0039(5)
N1 0.0111(6) 0.0123(7) 0.0116(6) -0.0004(5) 0.0033(5) -0.0006(5)
C1 0.0115(7) 0.0158(8) 0.0118(7) -0.0005(6) 0.0046(6) -0.0014(6)
C2 0.0131(7) 0.0086(7) 0.0148(8) 0.0002(6) 0.0043(6) 0.0005(6)
C3 0.0111(7) 0.0187(8) 0.0176(8) 0.0015(6) 0.0039(6) -0.0034(6)
C4 0.0153(8) 0.0228(9) 0.0211(9) -0.0054(7) 0.0098(7) -0.0053(7)
C5 0.0180(8) 0.0208(9) 0.0194(9) -0.0076(7) 0.0053(7) -0.0058(7)
C6 0.0218(9) 0.0144(8) 0.0202(9) -0.0028(6) 0.0061(7) -0.0031(6)
C7 0.0169(8) 0.0212(9) 0.0146(8) -0.0009(7) 0.0041(6) -0.0065(7)
C8 0.0131(7) 0.0214(9) 0.0097(8) -0.0003(6) 0.0017(6) -0.0011(6)
O1' 0.0114(5) 0.0169(6) 0.0106(5) 0.0003(4) 0.0037(4) 0.0008(4)
N1' 0.0105(6) 0.0160(7) 0.0105(6) -0.0009(5) 0.0023(5) -0.0005(5)
C1' 0.0116(7) 0.0192(9) 0.0121(8) -0.0004(6) 0.0057(6) -0.0012(6)
C2' 0.0124(7) 0.0093(7) 0.0137(8) -0.0002(6) 0.0041(6) 0.0009(6)
C3' 0.0152(8) 0.0269(9) 0.0105(8) -0.0005(7) 0.0021(6) -0.0034(7)
C4' 0.0186(8) 0.0346(11) 0.0119(8) -0.0027(7) 0.0041(6) 0.0049(7)
C5' 0.0206(9) 0.0229(9) 0.0189(9) -0.0029(7) 0.0015(7) 0.0072(7)
C6' 0.0179(8) 0.0188(9) 0.0168(8) 0.0017(7) 0.0009(6) 0.0019(7)
C7' 0.0141(8) 0.0224(9) 0.0161(8) 0.0038(7) 0.0035(6) 0.0003(7)
C8' 0.0117(7) 0.0203(9) 0.0144(8) -0.0001(6) 0.0044(6) 0.0035(6)
S1T 0.0204(2) 0.0180(2) 0.01351(19) -0.00220(17) 0.00209(15) 0.00030(16)
O1T 0.0439(9) 0.0404(9) 0.0229(7) 0.0241(7) 0.0010(6) -0.0037(6)
O2T 0.0401(9) 0.0634(11) 0.0283(8) -0.0318(8) 0.0052(7) 0.0052(7)
O3T 0.0301(7) 0.0267(7) 0.0130(6) 0.0003(5) 0.0041(5) 0.0034(5)
C1T 0.0352(11) 0.0219(10) 0.0165(9) 0.0047(8) 0.0048(8) 0.0012(7)
F1T 0.0935(12) 0.0650(10) 0.0320(8) 0.0602(9) 0.0030(7) -0.0065(7)
F2T 0.0879(11) 0.0500(9) 0.0336(8) -0.0496(8) 0.0125(7) -0.0074(6)
F3T 0.0393(7) 0.0378(7) 0.0116(5) 0.0057(5) 0.0052(5) 0.0010(5)

loop_
_atom_type_symbol
_atom_type_description
_atom_type_scat_dispersion_real
_atom_type_scat_dispersion_imag
_atom_type_scat_source
C C 0.0033 0.0016 'International Tables Vol C Tables 4.2.6.8 and 6.1.1.4'
H H 0.0000 0.0000 'International Tables Vol C Tables 4.2.6.8 and 6.1.1.4'
N N 0.0061 0.0033 'International Tables Vol C Tables 4.2.6.8 and 6.1.1.4'
O O 0.0106 0.0060 'International Tables Vol C Tables 4.2.6.8 and 6.1.1.4'
Ge Ge 0.1547 1.8001 'International Tables Vol C Tables 4.2.6.8 and 6.1.1.4'
S S 0.1246 0.1234 'International Tables Vol C Tables 4.2.6.8 and 6.1.1.4'
F F 0.0171 0.0103 'International Tables Vol C Tables 4.2.6.8 and 6.1.1.4'
Cl Cl 0.1484 0.1585 'International Tables Vol C Tables 4.2.6.8 and 6.1.1.4'

loop_
_geom_angle_atom_site_label_1
_geom_angle_atom_site_label_2
_geom_angle_atom_site_label_3
_geom_angle
C1 Ge1 C1' 144.86(7)
C1 Ge1 O1' 94.09(5)
C1' Ge1 O1' 84.24(5)
C1 Ge1 O1 83.95(5)
C1' Ge1 O1 93.49(5)
O1' Ge1 O1 173.02(4)
C1 Ge1 Cl1 108.85(5)
C1' Ge1 Cl1 106.27(5)
O1' Ge1 Cl1 94.40(3)
O1 Ge1 Cl1 92.58(3)
C2 O1 Ge1 110.80(9)
C2 N1 C1 117.73(13)
C2 N1 C8 123.70(13)
C1 N1 C8 118.39(12)
N1 C1 Ge1 106.45(9)
N1 C1 H1A 110.4
Ge1 C1 H1A 110.4
N1 C1 H1B 110.4
Ge1 C1 H1B 110.4
H1A C1 H1B 108.6
O1 C2 N1 119.35(14)
O1 C2 C3 117.59(13)
N1 C2 C3 123.07(14)
C2 C3 C4 113.34(13)
C2 C3 H3A 108.9
C4 C3 H3A 108.9
C2 C3 H3B 108.9
C4 C3 H3B 108.9
H3A C3 H3B 107.7
C5 C4 C3 116.37(14)
C5 C4 H4A 108.2
C3 C4 H4A 108.2
C5 C4 H4B 108.2
C3 C4 H4B 108.2
H4A C4 H4B 107.3
C4 C5 C6 115.56(13)
C4 C5 H5A 108.4
C6 C5 H5A 108.4
C4 C5 H5B 108.4
C6 C5 H5B 108.4
H5A C5 H5B 107.5
C7 C6 C5 116.22(14)
C7 C6 H6A 108.2
C5 C6 H6A 108.2
C7 C6 H6B 108.2
C5 C6 H6B 108.2
H6A C6 H6B 107.4
C6 C7 C8 114.47(13)
C6 C7 H7A 108.6
C8 C7 H7A 108.6
C6 C7 H7B 108.6
C8 C7 H7B 108.6
H7A C7 H7B 107.6
N1 C8 C7 112.95(13)
N1 C8 H8A 109.0
C7 C8 H8A 109.0
N1 C8 H8B 109.0
C7 C8 H8B 109.0
H8A C8 H8B 107.8
C2' O1' Ge1 111.31(9)
C2' N1' C1' 117.61(12)
C2' N1' C3' 123.19(13)
C1' N1' C3' 119.12(12)
N1' C1' Ge1 106.15(10)
N1' C1' H1'A 110.5
Ge1 C1' H1'A 110.5
N1' C1' H1'B 110.5
Ge1 C1' H1'B 110.5
H1'A C1' H1'B 108.7
O1' C2' N1' 119.08(13)
O1' C2' C8' 118.27(13)
N1' C2' C8' 122.63(14)
N1' C3' C4' 112.93(13)
N1' C3' H3'A 109.0
C4' C3' H3'A 109.0
N1' C3' H3'B 109.0
C4' C3' H3'B 109.0
H3'A C3' H3'B 107.8
C3' C4' C5' 114.94(14)
C3' C4' H4'A 108.5
C5' C4' H4'A 108.5
C3' C4' H4'B 108.5
C5' C4' H4'B 108.5
H4'A C4' H4'B 107.5
C4' C5' C6' 116.14(14)
C4' C5' H5'A 108.3
C6' C5' H5'A 108.3
C4' C5' H5'B 108.3
C6' C5' H5'B 108.3
H5'A C5' H5'B 107.4
C7' C6' C5' 116.02(13)
C7' C6' H6'A 108.3
C5' C6' H6'A 108.3
C7' C6' H6'B 108.3
C5' C6' H6'B 108.3
H6'A C6' H6'B 107.4
C6' C7' C8' 117.95(14)
C6' C7' H7'A 107.8
C8' C7' H7'A 107.8
C6' C7' H7'B 107.8
C8' C7' H7'B 107.8
H7'A C7' H7'B 107.2
C2' C8' C7' 113.35(13)
C2' C8' H8'A 108.9
C7' C8' H8'A 108.9
C2' C8' H8'B 108.9
C7' C8' H8'B 108.9
H8'A C8' H8'B 107.7
O2T S1T O1T 113.43(10)
O2T S1T O3T 115.76(8)
O1T S1T O3T 115.26(8)
O2T S1T C1T 103.02(9)
O1T S1T C1T 103.55(8)
O3T S1T C1T 103.56(8)
F2T C1T F1T 109.05(18)
F2T C1T F3T 106.58(15)
F1T C1T F3T 106.99(15)
F2T C1T S1T 111.80(13)
F1T C1T S1T 110.84(13)
F3T C1T S1T 111.37(12)

loop_
_geom_bond_atom_site_label_1
_geom_bond_atom_site_label_2
_geom_bond_distance
Ge1 C1 1.9410(15)
Ge1 C1' 1.9452(15)
Ge1 O1' 1.9826(10)
Ge1 O1 2.0048(10)
Ge1 Cl1 2.1678(4)
O1 C2 1.2771(18)
N1 C2 1.3264(19)
N1 C1 1.4615(18)
N1 C8 1.4733(19)
C1 H1A 0.9900
C1 H1B 0.9900
C2 C3 1.499(2)
C3 C4 1.537(2)
C3 H3A 0.9900
C3 H3B 0.9900
C4 C5 1.528(2)
C4 H4A 0.9900
C4 H4B 0.9900
C5 C6 1.533(2)
C5 H5A 0.9900
C5 H5B 0.9900
C6 C7 1.527(2)
C6 H6A 0.9900
C6 H6B 0.9900
C7 C8 1.526(2)
C7 H7A 0.9900
C7 H7B 0.9900
C8 H8A 0.9900
C8 H8B 0.9900
O1' C2' 1.2792(18)
N1' C2' 1.3291(19)
N1' C1' 1.4558(19)
N1' C3' 1.4731(19)
C1' H1'A 0.9900
C1' H1'B 0.9900
C2' C8' 1.495(2)
C3' C4' 1.518(2)
C3' H3'A 0.9900
C3' H3'B 0.9900
C4' C5' 1.522(2)
C4' H4'A 0.9900
C4' H4'B 0.9900
C5' C6' 1.531(2)
C5' H5'A 0.9900
C5' H5'B 0.9900
C6' C7' 1.531(2)
C6' H6'A 0.9900
C6' H6'B 0.9900
C7' C8' 1.543(2)
C7' H7'A 0.9900
C7' H7'B 0.9900
C8' H8'A 0.9900
C8' H8'B 0.9900
S1T O2T 1.4273(14)
S1T O1T 1.4356(13)
S1T O3T 1.4383(12)
S1T C1T 1.8233(19)
C1T F2T 1.313(2)
C1T F1T 1.318(2)
C1T F3T 1.339(2)

loop_
_geom_torsion_atom_site_label_1
_geom_torsion_atom_site_label_2
_geom_torsion_atom_site_label_3
_geom_torsion_atom_site_label_4
_geom_torsion
C1 Ge1 O1 C2 -10.52(11)
C1' Ge1 O1 C2 -155.34(11)
Cl1 Ge1 O1 C2 98.17(10)
C2 N1 C1 Ge1 -11.53(16)
C8 N1 C1 Ge1 173.22(10)
C1' Ge1 C1 N1 98.61(13)
O1' Ge1 C1 N1 -175.58(10)
O1 Ge1 C1 N1 11.14(9)
Cl1 Ge1 C1 N1 -79.52(10)
Ge1 O1 C2 N1 6.69(17)
Ge1 O1 C2 C3 -173.28(11)
C1 N1 C2 O1 3.3(2)
C8 N1 C2 O1 178.31(14)
C1 N1 C2 C3 -176.69(14)
C8 N1 C2 C3 -1.7(2)
O1 C2 C3 C4 -97.02(17)
N1 C2 C3 C4 83.01(19)
C2 C3 C4 C5 -76.67(18)
C3 C4 C5 C6 72.4(2)
C4 C5 C6 C7 -99.40(18)
C5 C6 C7 C8 52.39(19)
C2 N1 C8 C7 -93.08(17)
C1 N1 C8 C7 81.86(16)
C6 C7 C8 N1 52.24(18)
C1 Ge1 O1' C2' -153.47(10)
C1' Ge1 O1' C2' -8.70(10)
Cl1 Ge1 O1' C2' 97.24(9)
C2' N1' C1' Ge1 -12.65(16)
C3' N1' C1' Ge1 170.31(11)
C1 Ge1 C1' N1' 99.75(13)
O1' Ge1 C1' N1' 10.82(10)
O1 Ge1 C1' N1' -175.80(10)
Cl1 Ge1 C1' N1' -82.09(10)
Ge1 O1' C2' N1' 3.63(17)
Ge1 O1' C2' C8' -177.63(10)
C1' N1' C2' O1' 6.4(2)
C3' N1' C2' O1' -176.72(13)
C1' N1' C2' C8' -172.32(13)
C3' N1' C2' C8' 4.6(2)
C2' N1' C3' C4' -98.51(17)
C1' N1' C3' C4' 78.36(17)
N1' C3' C4' C5' 54.16(19)
C3' C4' C5' C6' 49.6(2)
C4' C5' C6' C7' -96.25(18)
C5' C6' C7' C8' 73.74(19)
O1' C2' C8' C7' -100.93(16)
N1' C2' C8' C7' 77.77(19)
C6' C7' C8' C2' -77.86(18)
O2T S1T C1T F2T -176.83(13)
O1T S1T C1T F2T -58.43(15)
O3T S1T C1T F2T 62.20(15)
O2T S1T C1T F1T 61.27(16)
O1T S1T C1T F1T 179.67(14)
O3T S1T C1T F1T -59.70(16)
O2T S1T C1T F3T -57.72(15)
O1T S1T C1T F3T 60.67(15)
O3T S1T C1T F3T -178.69(12)
